data_2020626
loop_
_publ_author_name
'Rong, Yi'
'Sambade, David'
'Parkin, Gerard'

_publ_section_title
;
 Molecular structures of
 tris(1-<i>tert</i>-butyl-2-mercaptoimidazolyl)hydroborate complexes of
 titanium, zirconium and hafnium
;
_journal_coeditor_code YP3125
_journal_issue 11
_journal_name_full 'Acta Crystallographica Section C'
_journal_page_first 806
_journal_page_last 812
_journal_paper_doi 10.1107/S2053229616008925
_journal_volume 72
_journal_year 2016
_chemical_formula_iupac '[Hf (C7 H7)3 (C21 H34 B N6 S3)], 4C6 H6'
_chemical_formula_moiety 'C42 H55 B Hf N6 S3, 4(C6 H6)'
_chemical_formula_sum 'C66 H79 B Hf N6 S3'
_chemical_formula_weight 1241.83
_chemical_name_systematic
;Tribenzyl[tris(1-<i>tert</i>-butyl-2-sulfanylidene-2,3-dihydro-1<i>H</i>-imidazol-3-yl)borato-\k^3^<i>S</i>,<i>S</i>',<i>S</i>'']hafnium(IV) benzene
tetrasolvate
;
_space_group_crystal_system cubic
_space_group_IT_number 205
_space_group_name_Hall '-P 2ac 2ab 3'
_space_group_name_H-M_alt 'P a -3'
_symmetry_space_group_name_Hall '-P 2ac 2ab 3'
_symmetry_space_group_name_H-M 'P a -3'
_atom_sites_solution_hydrogens mixed
_audit_creation_method SHELXL-2014/7
_cell_angle_alpha 90
_cell_angle_beta 90
_cell_angle_gamma 90
_cell_formula_units_Z 8
_cell_length_a 23.1441(13)
_cell_length_b 23.1441(13)
_cell_length_c 23.1441(13)
_cell_measurement_reflns_used 9951
_cell_measurement_temperature 150(2)
_cell_measurement_theta_max 22.13
_cell_measurement_theta_min 2.16
_cell_volume 12397.1(12)
_computing_cell_refinement
;
SAINT (Bruker, 2011)
;
_computing_data_collection
;
APEX2 (Bruker, 2011)
;
_computing_data_reduction
;
SAINT (Bruker, 2011)
;
_computing_molecular_graphics
;
SHELXTL (Sheldrick, 2008)
;
_computing_publication_material
;
SHELXTL (Sheldrick, 2008)
;
_computing_structure_refinement
;
SHELXL2014 (Sheldrick, 2015)
;
_computing_structure_solution
;
SHELXS97 (Sheldrick, 2008)
;
_diffrn_ambient_temperature 150(2)
_diffrn_measured_fraction_theta_full 1.000
_diffrn_measured_fraction_theta_max 1.000
_diffrn_measurement_device_type 'Bruker APEXII CCD'
_diffrn_measurement_method '\f and \w scans'
_diffrn_radiation_type MoK\a
_diffrn_radiation_wavelength 0.71073
_diffrn_reflns_av_R_equivalents 0.2399
_diffrn_reflns_limit_h_max 27
_diffrn_reflns_limit_h_min -27
_diffrn_reflns_limit_k_max 27
_diffrn_reflns_limit_k_min -27
_diffrn_reflns_limit_l_max 27
_diffrn_reflns_limit_l_min -27
_diffrn_reflns_number 128334
_diffrn_reflns_theta_full 24.990
_diffrn_reflns_theta_max 24.990
_diffrn_reflns_theta_min 1.524
_exptl_absorpt_coefficient_mu 1.828
_exptl_absorpt_correction_T_max 0.7461
_exptl_absorpt_correction_T_min 0.6570
_exptl_absorpt_correction_type empirical
_exptl_absorpt_process_details
;
(SADABS; Bruker, 2014)
;
_exptl_crystal_colour yellow
_exptl_crystal_density_diffrn 1.331
_exptl_crystal_description block
_exptl_crystal_F_000 5136
_exptl_crystal_size_max 0.100
_exptl_crystal_size_mid 0.090
_exptl_crystal_size_min 0.050
_refine_diff_density_max 1.314
_refine_diff_density_min -0.903
_refine_ls_extinction_method none
_refine_ls_goodness_of_fit_ref 1.051
_refine_ls_hydrogen_treatment mixed
_refine_ls_matrix_type full
_refine_ls_number_parameters 227
_refine_ls_number_reflns 3649
_refine_ls_number_restraints 1
_refine_ls_restrained_S_all 1.051
_refine_ls_R_factor_all 0.1233
_refine_ls_R_factor_gt 0.0584
_refine_ls_shift/su_max 0.000
_refine_ls_shift/su_mean 0.000
_refine_ls_structure_factor_coef Fsqd
_refine_ls_weighting_details 'w=1/[\s^2^(Fo^2^)+(0.0850P)^2^+97.7410P] where P=(Fo^2^+2Fc^2^)/3'
_refine_ls_weighting_scheme calc
_refine_ls_wR_factor_gt 0.1745
_refine_ls_wR_factor_ref 0.1979
_reflns_number_gt 2164
_reflns_number_total 3649
_reflns_threshold_expression 'I > 2\s(I)'
_cod_data_source_file yp3125sup1.cif
_cod_data_source_block V
_cod_depositor_comments 'Adding full bibliography for 2020622--2020626.cif.'
_cod_original_cell_volume 12397(2)
_cod_database_code 2020626
_shelx_space_group_comment
;
The symmetry employed for this shelxl refinement is uniquely defined
by the following loop, which should always be used as a source of
symmetry information in preference to the above space-group names.
They are only intended as comments.
;
_shelx_estimated_absorpt_t_min 0.838
_shelx_estimated_absorpt_t_max 0.914

loop_
_space_group_symop_operation_xyz
'x, y, z'
'-x+1/2, -y, z+1/2'
'-x, y+1/2, -z+1/2'
'x+1/2, -y+1/2, -z'
'z, x, y'
'z+1/2, -x+1/2, -y'
'-z+1/2, -x, y+1/2'
'-z, x+1/2, -y+1/2'
'y, z, x'
'-y, z+1/2, -x+1/2'
'y+1/2, -z+1/2, -x'
'-y+1/2, -z, x+1/2'
'-x, -y, -z'
'x-1/2, y, -z-1/2'
'x, -y-1/2, z-1/2'
'-x-1/2, y-1/2, z'
'-z, -x, -y'
'-z-1/2, x-1/2, y'
'z-1/2, x, -y-1/2'
'z, -x-1/2, y-1/2'
'-y, -z, -x'
'y, -z-1/2, x-1/2'
'-y-1/2, z-1/2, x'
'y-1/2, z, -x-1/2'

loop_
_atom_site_type_symbol
_atom_site_label
_atom_site_fract_x
_atom_site_fract_y
_atom_site_fract_z
_atom_site_U_iso_or_equiv
_atom_site_adp_type
_atom_site_calc_flag
_atom_site_occupancy
_atom_site_disorder_assembly
_atom_site_disorder_group
Hf Hf1 0.19081(2) 0.19081(2) 0.19081(2) 0.0386(3) Uani d 1 . .
B B1 0.2977(5) 0.2977(5) 0.2977(5) 0.054(5) Uani d 1 . .
H H1 0.3241(8) 0.3241(8) 0.3241(8) 0.064 Uiso d 1 . .
S S1 0.16643(11) 0.29489(11) 0.22949(11) 0.0463(6) Uani d 1 . .
N N11 0.2742(3) 0.3384(3) 0.2504(4) 0.048(2) Uani d 1 . .
N N12 0.2250(4) 0.3879(3) 0.1865(4) 0.049(2) Uani d 1 . .
C C11 0.2238(4) 0.3419(4) 0.2209(4) 0.045(2) Uani d 1 . .
C C12 0.3074(5) 0.3841(4) 0.2332(5) 0.055(3) Uani d 1 . .
H H12A 0.3450 0.3926 0.2471 0.066 Uiso calc 1 . .
C C13 0.2788(5) 0.4148(5) 0.1938(5) 0.058(3) Uani d 1 . .
H H13A 0.2922 0.4484 0.1744 0.069 Uiso calc 1 . .
C C14 0.1782(5) 0.4119(4) 0.1479(5) 0.056(3) Uani d 1 . .
C C15 0.1622(5) 0.3680(5) 0.1040(5) 0.060(3) Uani d 1 . .
H H15A 0.1318 0.3836 0.0790 0.090 Uiso calc 1 . .
H H15B 0.1962 0.3584 0.0807 0.090 Uiso calc 1 . .
H H15C 0.1481 0.3332 0.1234 0.090 Uiso calc 1 . .
C C16 0.2013(6) 0.4651(5) 0.1169(5) 0.070(3) Uani d 1 . .
H H16A 0.2120 0.4945 0.1454 0.105 Uiso calc 1 . .
H H16B 0.2353 0.4545 0.0941 0.105 Uiso calc 1 . .
H H16C 0.1713 0.4806 0.0912 0.105 Uiso calc 1 . .
C C17 0.1260(5) 0.4284(5) 0.1851(5) 0.062(3) Uani d 1 . .
H H17A 0.1377 0.4574 0.2137 0.092 Uiso calc 1 . .
H H17B 0.0956 0.4444 0.1605 0.092 Uiso calc 1 . .
H H17C 0.1115 0.3940 0.2051 0.092 Uiso calc 1 . .
C C21 0.1870(4) 0.2066(4) 0.0940(4) 0.046(2) Uani d 1 . .
H H21A 0.1486 0.2233 0.0853 0.055 Uiso calc 1 . .
H H21B 0.2161 0.2366 0.0848 0.055 Uiso calc 1 . .
C C22 0.1962(5) 0.1583(5) 0.0542(4) 0.059(3) Uani d 1 . .
C C23 0.2502(6) 0.1374(5) 0.0419(5) 0.063(3) Uani d 1 . .
H H23A 0.2821 0.1573 0.0584 0.076 Uiso calc 1 . .
C C24 0.2625(9) 0.0910(6) 0.0082(6) 0.099(5) Uani d 1 . .
H H24A 0.3010 0.0791 0.0005 0.118 Uiso calc 1 . .
C C25 0.2152(11) 0.0623(7) -0.0140(7) 0.116(7) Uani d 1 . .
H H25A 0.2214 0.0286 -0.0366 0.139 Uiso calc 1 . .
C C26 0.1577(11) 0.0813(9) -0.0044(7) 0.121(7) Uani d 1 . .
H H26A 0.1262 0.0618 -0.0220 0.146 Uiso calc 1 . .
C C27 0.1483(7) 0.1285(6) 0.0309(5) 0.080(4) Uani d 1 . .
H H27A 0.1101 0.1407 0.0393 0.096 Uiso calc 1 . .
C C31 0.422(2) 0.101(2) -0.1181(15) 0.184(13) Uani d 0.3333 A -1
H H31A 0.4084 0.1052 -0.1565 0.220 Uiso calc 0.3333 A -1
C C32 0.473(2) 0.070(2) -0.1080(14) 0.184(13) Uani d 0.3333 A -1
H H32A 0.4933 0.0529 -0.1395 0.220 Uiso calc 0.3333 A -1
C C33 0.4931(16) 0.063(2) -0.0520(17) 0.184(13) Uani d 0.3333 A -1
H H33A 0.5276 0.0416 -0.0451 0.220 Uiso calc 0.3333 A -1
C C34 0.4631(18) 0.087(2) -0.0060(12) 0.184(13) Uani d 0.3333 A -1
H H34A 0.4770 0.0824 0.0324 0.220 Uiso calc 0.3333 A -1
C C35 0.4127(17) 0.118(2) -0.0161(16) 0.184(13) Uani d 0.3333 A -1
H H35A 0.3921 0.1347 0.0154 0.220 Uiso calc 0.3333 A -1
C C36 0.3923(17) 0.125(2) -0.072(2) 0.184(13) Uani d 0.3333 A -1
H H36A 0.3578 0.1460 -0.0790 0.220 Uiso calc 0.3333 A -1
C C41 0.3419(6) 0.3520(6) -0.0641(6) 0.078(4) Uani d 1 . .
H H41A 0.3502 0.3532 -0.1043 0.094 Uiso calc 1 . .
C C42 0.3433(6) 0.4009(6) -0.0333(6) 0.078(4) Uani d 1 . .
H H42A 0.3521 0.4369 -0.0511 0.094 Uiso calc 1 . .
C C43 0.3316(6) 0.3977(7) 0.0245(7) 0.088(4) Uani d 1 . .
H H43A 0.3337 0.4317 0.0474 0.105 Uiso calc 1 . .
C C44 0.3171(6) 0.3466(7) 0.0497(6) 0.082(4) Uani d 1 . .
H H44A 0.3082 0.3453 0.0898 0.099 Uiso calc 1 . .
C C45 0.3155(5) 0.2979(7) 0.0180(6) 0.078(4) Uani d 1 . .
H H45A 0.3051 0.2621 0.0351 0.093 Uiso calc 1 . .
C C46 0.3288(6) 0.3010(6) -0.0389(6) 0.075(4) Uani d 1 . .
H H46A 0.3290 0.2667 -0.0615 0.090 Uiso calc 1 . .

loop_
_atom_site_aniso_label
_atom_site_aniso_U_11
_atom_site_aniso_U_22
_atom_site_aniso_U_33
_atom_site_aniso_U_12
_atom_site_aniso_U_13
_atom_site_aniso_U_23
Hf1 0.0386(3) 0.0386(3) 0.0386(3) -0.00142(18) -0.00142(18) -0.00142(18)
B1 0.054(5) 0.054(5) 0.054(5) -0.004(6) -0.004(6) -0.004(6)
S1 0.0423(13) 0.0473(15) 0.0493(15) -0.0008(11) 0.0000(11) -0.0044(11)
N11 0.046(5) 0.045(5) 0.053(5) -0.005(4) -0.003(4) -0.008(4)
N12 0.060(5) 0.033(4) 0.055(5) 0.001(4) 0.003(4) -0.008(4)
C11 0.052(6) 0.037(6) 0.046(6) 0.005(5) 0.003(5) -0.010(5)
C12 0.061(7) 0.047(6) 0.058(7) -0.007(5) -0.005(6) -0.004(5)
C13 0.063(7) 0.051(6) 0.060(7) -0.006(6) 0.008(6) -0.007(6)
C14 0.079(8) 0.035(5) 0.054(6) -0.004(5) -0.003(6) -0.002(5)
C15 0.074(8) 0.052(7) 0.055(7) 0.004(6) 0.004(6) 0.008(5)
C16 0.094(10) 0.041(6) 0.075(8) -0.003(6) 0.001(7) 0.005(6)
C17 0.062(7) 0.058(7) 0.065(7) 0.012(6) -0.001(6) -0.008(6)
C21 0.036(5) 0.055(6) 0.047(6) -0.001(5) 0.002(4) 0.003(5)
C22 0.076(8) 0.060(7) 0.040(6) -0.001(6) -0.009(6) 0.011(5)
C23 0.078(8) 0.063(7) 0.049(7) 0.011(6) 0.013(6) -0.007(6)
C24 0.177(18) 0.061(9) 0.058(8) 0.008(10) -0.005(10) -0.003(7)
C25 0.22(2) 0.056(9) 0.067(10) -0.010(13) 0.035(13) -0.007(7)
C26 0.19(2) 0.119(15) 0.059(9) -0.073(15) 0.002(12) 0.000(10)
C27 0.103(11) 0.090(10) 0.046(7) -0.041(8) -0.006(7) -0.008(7)
C31 0.13(2) 0.32(4) 0.106(19) 0.06(2) -0.026(17) -0.10(2)
C32 0.13(2) 0.32(4) 0.106(19) 0.06(2) -0.026(17) -0.10(2)
C33 0.13(2) 0.32(4) 0.106(19) 0.06(2) -0.026(17) -0.10(2)
C34 0.13(2) 0.32(4) 0.106(19) 0.06(2) -0.026(17) -0.10(2)
C35 0.13(2) 0.32(4) 0.106(19) 0.06(2) -0.026(17) -0.10(2)
C36 0.13(2) 0.32(4) 0.106(19) 0.06(2) -0.026(17) -0.10(2)
C41 0.090(10) 0.084(10) 0.060(8) 0.008(8) 0.023(7) 0.003(7)
C42 0.081(9) 0.075(9) 0.078(9) 0.006(7) 0.015(8) -0.008(8)
C43 0.072(9) 0.102(12) 0.091(11) -0.010(8) 0.008(8) -0.026(9)
C44 0.094(11) 0.100(11) 0.053(8) -0.010(9) -0.007(7) 0.003(8)
C45 0.063(8) 0.104(11) 0.066(8) 0.013(7) -0.002(7) 0.007(8)
C46 0.069(8) 0.077(9) 0.079(9) 0.002(7) 0.003(7) -0.003(7)

loop_
_atom_type_symbol
_atom_type_description
_atom_type_scat_dispersion_real
_atom_type_scat_dispersion_imag
_atom_type_scat_source
C C 0.0033 0.0016 'International Tables Vol C Tables 4.2.6.8 and 6.1.1.4'
H H 0.0000 0.0000 'International Tables Vol C Tables 4.2.6.8 and 6.1.1.4'
B B 0.0013 0.0007 'International Tables Vol C Tables 4.2.6.8 and 6.1.1.4'
N N 0.0061 0.0033 'International Tables Vol C Tables 4.2.6.8 and 6.1.1.4'
S S 0.1246 0.1234 'International Tables Vol C Tables 4.2.6.8 and 6.1.1.4'
Hf Hf -0.5830 6.1852 'International Tables Vol C Tables 4.2.6.8 and 6.1.1.4'

loop_
_geom_angle_atom_site_label_1
_geom_angle_atom_site_label_2
_geom_angle_atom_site_label_3
_geom_angle_site_symmetry_1
_geom_angle_site_symmetry_3
_geom_angle
C21 Hf1 C21 . 5 97.3(3)
C21 Hf1 C21 . 9 97.3(3)
C21 Hf1 C21 5 9 97.3(3)
C21 Hf1 S1 . . 100.3(3)
C21 Hf1 S1 5 . 76.7(2)
C21 Hf1 S1 9 . 161.9(2)
C21 Hf1 S1 . 5 161.9(2)
C21 Hf1 S1 5 5 100.4(3)
C21 Hf1 S1 9 5 76.7(2)
S1 Hf1 S1 . 5 87.59(8)
C21 Hf1 S1 . 9 76.7(2)
C21 Hf1 S1 5 9 161.9(2)
C21 Hf1 S1 9 9 100.4(3)
S1 Hf1 S1 . 9 87.59(8)
S1 Hf1 S1 5 9 87.59(8)
H1 B1 N11 . . 105.1(9)
H1 B1 N11 . 5 105.1(8)
N11 B1 N11 . 5 113.4(7)
H1 B1 N11 . 9 105.1(9)
N11 B1 N11 . 9 113.4(7)
N11 B1 N11 5 9 113.4(7)
C11 S1 Hf1 . . 111.9(3)
C11 N11 C12 . . 106.9(9)
C11 N11 B1 . . 134.3(10)
C12 N11 B1 . . 118.8(10)
C11 N12 C13 . . 107.6(9)
C11 N12 C14 . . 129.3(9)
C13 N12 C14 . . 123.0(9)
N12 C11 N11 . . 109.3(9)
N12 C11 S1 . . 126.2(8)
N11 C11 S1 . . 124.5(8)
C13 C12 N11 . . 109.5(10)
C12 C13 N12 . . 106.6(10)
C15 C14 N12 . . 109.4(9)
C15 C14 C16 . . 108.5(9)
N12 C14 C16 . . 109.0(9)
C15 C14 C17 . . 111.1(10)
N12 C14 C17 . . 109.0(9)
C16 C14 C17 . . 109.9(9)
C22 C21 Hf1 . . 119.5(7)
C23 C22 C27 . . 117.6(12)
C23 C22 C21 . . 122.2(11)
C27 C22 C21 . . 120.0(11)
C24 C23 C22 . . 126.1(14)
C23 C24 C25 . . 115.5(17)
C24 C25 C26 . . 122.4(16)
C27 C26 C25 . . 119.1(17)
C26 C27 C22 . . 119.3(16)
C32 C31 C36 . . 120.0
C31 C32 C33 . . 120.0
C32 C33 C34 . . 120.0
C35 C34 C33 . . 120.0
C34 C35 C36 . . 120.0
C35 C36 C31 . . 120.0
C42 C41 C46 . . 121.0(13)
C41 C42 C43 . . 118.0(14)
C42 C43 C44 . . 121.1(14)
C45 C44 C43 . . 120.0(14)
C44 C45 C46 . . 118.7(15)
C41 C46 C45 . . 121.1(14)

loop_
_geom_bond_atom_site_label_1
_geom_bond_atom_site_label_2
_geom_bond_site_symmetry_2
_geom_bond_distance
Hf1 C21 . 2.271(10)
Hf1 C21 5 2.271(10)
Hf1 C21 9 2.271(10)
Hf1 S1 . 2.631(3)
Hf1 S1 5 2.631(3)
Hf1 S1 9 2.631(3)
B1 H1 . 1.05(2)
B1 N11 . 1.544(10)
B1 N11 5 1.544(10)
B1 N11 9 1.544(10)
S1 C11 . 1.728(11)
N11 C11 . 1.355(12)
N11 C12 . 1.365(12)
N12 C11 . 1.329(12)
N12 C13 . 1.401(14)
N12 C14 . 1.511(14)
C12 C13 . 1.332(15)
C14 C15 . 1.483(14)
C14 C16 . 1.522(15)
C14 C17 . 1.531(15)
C21 C22 . 1.464(15)
C22 C23 . 1.371(16)
C22 C27 . 1.413(16)
C23 C24 . 1.356(17)
C24 C25 . 1.38(2)
C25 C26 . 1.42(3)
C26 C27 . 1.38(2)
C31 C32 . 1.3900
C31 C36 . 1.3900
C32 C33 . 1.3900
C33 C34 . 1.3900
C34 C35 . 1.3900
C35 C36 . 1.3900
C41 C42 . 1.338(17)
C41 C46 . 1.352(17)
C42 C43 . 1.366(18)
C43 C44 . 1.36(2)
C44 C45 . 1.346(19)
C45 C46 . 1.355(18)
